data_4341697
loop_
_publ_author_name
'Boyle, Timothy J.'
'Yonemoto, Daniel T.'
'Doan, Thu Q.'
'Alam, Todd M.'

_publ_section_title
;
 Synthesis and Structural Characterization of Group 4 Metal Carboxylates
 for Nanowire Production.
;
_journal_name_full 'Inorganic chemistry'
_journal_page_first 141117102556003
_journal_paper_doi 10.1021/ic501904m
_journal_year 2014
_chemical_formula_sum 'C32 H56 Hf2 O16'
_chemical_formula_weight 1053.74
_chemical_name_common AMLJA061AJMcc
_space_group_crystal_system monoclinic
_space_group_IT_number 9
_space_group_name_Hall 'C -2yc'
_space_group_name_H-M_alt 'C 1 c 1'
_symmetry_space_group_name_Hall 'C -2yc'
_symmetry_space_group_name_H-M 'C 1 c 1'
_atom_sites_solution_hydrogens geom
_cell_angle_alpha 90
_cell_angle_beta 94.1728(15)
_cell_angle_gamma 90
_cell_formula_units_Z 4
_cell_length_a 13.9140(4)
_cell_length_b 14.3509(4)
_cell_length_c 20.4398(6)
_cell_measurement_reflns_used 9906
_cell_measurement_temperature 173.(2)
_cell_measurement_theta_max 25.2768
_cell_measurement_theta_min 2.8387
_cell_volume 4070.6(2)
_computing_cell_refinement 'SAINT V8.34A (Bruker AXS Inc., 2013)'
_computing_data_reduction 'SAINT V8.34A (Bruker AXS Inc., 2013)'
_computing_structure_refinement 'SHELXL-2014 (Sheldrick, 2014)'
_computing_structure_solution 'Bruker XT Intrinsic Solution Method'
_diffrn_ambient_temperature 173.(2)
_diffrn_detector_area_resol_mean 8.3333
_diffrn_measured_fraction_theta_full 0.998
_diffrn_measured_fraction_theta_max 0.998
_diffrn_measurement_device_type 'Bruker Kappa APEX II CCD'
_diffrn_measurement_method '\f and \w scans'
_diffrn_radiation_monochromator graphite
_diffrn_radiation_type 'Mo K\a'
_diffrn_radiation_wavelength 0.71073
_diffrn_reflns_av_R_equivalents 0.0139
_diffrn_reflns_av_unetI/netI 0.0251
_diffrn_reflns_limit_h_max 15
_diffrn_reflns_limit_h_min -16
_diffrn_reflns_limit_k_max 17
_diffrn_reflns_limit_k_min -17
_diffrn_reflns_limit_l_max 24
_diffrn_reflns_limit_l_min -24
_diffrn_reflns_number 17841
_diffrn_reflns_theta_full 25.28
_diffrn_reflns_theta_max 25.28
_diffrn_reflns_theta_min 2.00
_diffrn_source 'fine-focus tube'
_exptl_absorpt_coefficient_mu 5.161
_exptl_absorpt_correction_T_max 0.597
_exptl_absorpt_correction_T_min 0.480
_exptl_absorpt_correction_type multi-scan
_exptl_absorpt_process_details 'SADABS V2012/1 (Bruker AXS Inc.)'
_exptl_crystal_colour 'clear colourless'
_exptl_crystal_density_diffrn 1.720
_exptl_crystal_density_method 'not measured'
_exptl_crystal_description irregular
_exptl_crystal_F_000 2080
_exptl_crystal_size_max 0.160
_exptl_crystal_size_mid 0.120
_exptl_crystal_size_min 0.100
_refine_diff_density_max 1.364
_refine_diff_density_min -0.915
_refine_ls_abs_structure_details 'Refined as an inversion twin.'
_refine_ls_abs_structure_Flack 0.129(14)
_refine_ls_extinction_method none
_refine_ls_goodness_of_fit_ref 1.177
_refine_ls_hydrogen_treatment constr
_refine_ls_matrix_type full
_refine_ls_number_parameters 416
_refine_ls_number_reflns 6874
_refine_ls_number_restraints 2
_refine_ls_restrained_S_all 1.177
_refine_ls_R_factor_all 0.0215
_refine_ls_R_factor_gt 0.0206
_refine_ls_shift/su_max 0.005
_refine_ls_shift/su_mean 0.000
_refine_ls_structure_factor_coef Fsqd
_refine_ls_weighting_details 'w=1/[\s^2^(Fo^2^)+(0.0390P)^2^+7.5165P] where P=(Fo^2^+2Fc^2^)/3'
_refine_ls_weighting_scheme calc
_refine_ls_wR_factor_gt 0.0539
_refine_ls_wR_factor_ref 0.0667
_reflns_number_gt 6796
_reflns_number_total 6874
_reflns_threshold_expression 'I > 2\s(I)'
_cod_data_source_file ic501904m_si_002.cif
_cod_data_source_block I
_cod_original_cell_volume 4070.5(3)
_cod_database_code 4341697

loop_
_space_group_symop_operation_xyz
'x, y, z'
'x, -y, z+1/2'
'x+1/2, y+1/2, z'
'x+1/2, -y+1/2, z+1/2'

loop_
_atom_site_type_symbol
_atom_site_label
_atom_site_fract_x
_atom_site_fract_y
_atom_site_fract_z
_atom_site_U_iso_or_equiv
_atom_site_adp_type
_atom_site_calc_flag
_atom_site_refinement_flags_adp
_atom_site_refinement_flags_posn
_atom_site_occupancy
Hf Hf1 0.49600(2) 0.79001(2) 1.10117(2) 0.02183(10) Uani d . . 1
Hf Hf2 0.49900(2) 0.72989(2) 0.89817(2) 0.02122(10) Uani d . . 1
O O1 0.4426(8) 0.7011(8) 1.1791(5) 0.068(3) Uani d . . 1
O O2 0.5906(8) 0.7281(6) 1.1832(5) 0.059(3) Uani d . . 1
O O3 0.3977(6) 0.8834(6) 1.1517(4) 0.050(2) Uani d . . 1
O O4 0.5485(5) 0.9150(5) 1.1553(4) 0.0416(19) Uani d . . 1
O O5 0.4667(5) 0.8877(4) 1.0245(3) 0.0298(15) Uani d . . 1
O O6 0.6377(4) 0.8138(5) 1.0674(3) 0.0288(14) Uani d . . 1
O O7 0.5251(5) 0.6615(4) 1.0564(3) 0.0283(14) Uani d . . 1
O O8 0.3544(5) 0.7470(5) 1.0611(3) 0.0331(15) Uani d . . 1
O O9 0.5381(5) 0.6070(4) 0.9553(3) 0.0292(14) Uani d . . 1
O O10 0.3801(5) 0.7123(5) 0.9569(3) 0.0321(15) Uani d . . 1
O O11 0.6168(5) 0.7795(4) 0.9604(4) 0.0269(15) Uani d . . 1
O O12 0.4590(5) 0.8708(4) 0.9157(3) 0.0311(14) Uani d . . 1
O O13 0.5691(6) 0.8037(5) 0.8204(4) 0.0358(17) Uani d . . 1
O O14 0.6229(5) 0.6687(5) 0.8498(4) 0.0380(17) Uani d . . 1
O O15 0.3758(8) 0.7617(6) 0.8248(5) 0.052(3) Uani d . . 1
O O16 0.4276(7) 0.6232(6) 0.8349(4) 0.056(2) Uani d . . 1
C C1 0.5196(9) 0.6886(7) 1.2080(5) 0.042(3) Uani d . . 1
C C2 0.5299(15) 0.6312(14) 1.2694(7) 0.091(4) Uani d . . 1
H H2 0.4801 0.5812 1.2625 0.109 Uiso calc U R 1
C C3 0.6162(14) 0.5834(13) 1.2817(6) 0.091(4) Uani d . . 1
H H3A 0.6703 0.6261 1.2771 0.137 Uiso calc U . 1
H H3B 0.6195 0.5322 1.2502 0.137 Uiso calc U . 1
H H3C 0.6196 0.5582 1.3264 0.137 Uiso calc U . 1
C C4 0.4968(15) 0.6884(14) 1.3247(7) 0.091(4) Uani d . . 1
H H4A 0.4886 0.6481 1.3626 0.137 Uiso calc U . 1
H H4B 0.4353 0.7182 1.3109 0.137 Uiso calc U . 1
H H4C 0.545 0.7364 1.3367 0.137 Uiso calc U . 1
C C5 0.4648(7) 0.9378(6) 1.1711(4) 0.0282(19) Uani d . . 1
C C6 0.4499(7) 1.0247(7) 1.2096(5) 0.034(2) Uani d . . 1
H H6 0.5033 1.0299 1.2448 0.04 Uiso calc U R 1
C C7 0.3551(9) 1.0229(8) 1.2414(5) 0.049(3) Uani d . . 1
H H7A 0.3018 1.0212 1.2073 0.074 Uiso calc U . 1
H H7B 0.3496 1.0789 1.2683 0.074 Uiso calc U . 1
H H7C 0.3524 0.9675 1.2692 0.074 Uiso calc U . 1
C C8 0.4544(11) 1.1082(8) 1.1645(7) 0.062(4) Uani d . . 1
H H8A 0.5203 1.1156 1.1514 0.093 Uiso calc U . 1
H H8B 0.4352 1.1643 1.1875 0.093 Uiso calc U . 1
H H8C 0.4104 1.0985 1.1254 0.093 Uiso calc U . 1
C C9 0.4473(6) 0.9177(6) 0.9668(4) 0.0243(18) Uani d . . 1
C C10 0.4056(7) 1.0143(6) 0.9569(5) 0.030(2) Uani d . . 1
H H10 0.4047 1.0459 1.0005 0.035 Uiso calc U R 1
C C11 0.4662(9) 1.0718(8) 0.9124(6) 0.050(3) Uani d . . 1
H H11A 0.534 1.0695 0.929 0.074 Uiso calc U . 1
H H11B 0.4439 1.1366 0.9117 0.074 Uiso calc U . 1
H H11C 0.4595 1.0463 0.8678 0.074 Uiso calc U . 1
C C12 0.3009(8) 1.0037(8) 0.9266(5) 0.041(2) Uani d . . 1
H H12A 0.3016 0.9767 0.8826 0.061 Uiso calc U . 1
H H12B 0.2699 1.0651 0.9237 0.061 Uiso calc U . 1
H H12C 0.2648 0.9627 0.9543 0.061 Uiso calc U . 1
C C13 0.6664(7) 0.8093(6) 1.0110(4) 0.0251(19) Uani d . . 1
C C14 0.7684(10) 0.8415(12) 1.0024(8) 0.069(2) Uani d . . 1
H H14 0.7801 0.89 1.0372 0.083 Uiso calc U R 1
C C15 0.8329(10) 0.7593(13) 1.0275(8) 0.069(2) Uani d . . 1
H H15A 0.7926 0.71 1.0443 0.104 Uiso calc U . 1
H H15B 0.8791 0.781 1.0627 0.104 Uiso calc U . 1
H H15C 0.8679 0.7347 0.9913 0.104 Uiso calc U . 1
C C16 0.7681(10) 0.8980(12) 0.9375(8) 0.069(2) Uani d . . 1
H H16A 0.8335 0.9199 0.9313 0.104 Uiso calc U . 1
H H16B 0.7248 0.9516 0.9397 0.104 Uiso calc U . 1
H H16C 0.7458 0.858 0.9006 0.104 Uiso calc U . 1
C C17 0.5453(6) 0.5982(6) 1.0169(5) 0.0243(19) Uani d . . 1
C C18 0.5795(7) 0.5067(6) 1.0453(5) 0.029(2) Uani d . . 1
H H18 0.5905 0.4627 1.0087 0.035 Uiso calc U R 1
C C19 0.5042(9) 0.4652(8) 1.0875(6) 0.052(3) Uani d . . 1
H H19A 0.5 0.5031 1.127 0.078 Uiso calc U . 1
H H19B 0.5228 0.4014 1.1 0.078 Uiso calc U . 1
H H19C 0.4414 0.4643 1.0625 0.078 Uiso calc U . 1
C C20 0.6739(8) 0.5210(7) 1.0864(5) 0.040(2) Uani d . . 1
H H20A 0.7198 0.5534 1.0602 0.059 Uiso calc U . 1
H H20B 0.7005 0.4604 1.1004 0.059 Uiso calc U . 1
H H20C 0.6623 0.5585 1.1251 0.059 Uiso calc U . 1
C C21 0.3289(7) 0.7147(6) 1.0057(5) 0.024(2) Uani d . . 1
C C22 0.2269(9) 0.6760(9) 0.9961(6) 0.0493(16) Uani d . . 1
H H22 0.2166 0.6426 0.9532 0.059 Uiso calc U R 1
C C23 0.1589(9) 0.7571(9) 0.9994(6) 0.0493(16) Uani d . . 1
H H23A 0.1755 0.793 1.0394 0.074 Uiso calc U . 1
H H23B 0.0927 0.7339 0.9999 0.074 Uiso calc U . 1
H H23C 0.1642 0.797 0.9609 0.074 Uiso calc U . 1
C C24 0.2037(8) 0.6131(9) 1.0528(6) 0.0493(16) Uani d . . 1
H H24A 0.2595 0.5737 1.0653 0.074 Uiso calc U . 1
H H24B 0.1483 0.5737 1.0392 0.074 Uiso calc U . 1
H H24C 0.1884 0.6515 1.0903 0.074 Uiso calc U . 1
C C25 0.6311(7) 0.7401(6) 0.8136(5) 0.029(2) Uani d . . 1
C C26 0.7057(7) 0.7458(7) 0.7649(5) 0.033(2) Uani d . . 1
H H26 0.766 0.7161 0.7847 0.039 Uiso calc U R 1
C C27 0.7290(8) 0.8456(8) 0.7476(7) 0.048(3) Uani d . . 1
H H27A 0.6724 0.8745 0.7246 0.072 Uiso calc U . 1
H H27B 0.7829 0.8464 0.7193 0.072 Uiso calc U . 1
H H27C 0.7468 0.8805 0.7879 0.072 Uiso calc U . 1
C C28 0.6693(9) 0.6876(8) 0.7058(5) 0.045(3) Uani d . . 1
H H28A 0.6526 0.6251 0.7204 0.067 Uiso calc U . 1
H H28B 0.7198 0.6831 0.675 0.067 Uiso calc U . 1
H H28C 0.6121 0.7173 0.6841 0.067 Uiso calc U . 1
C C29 0.3668(8) 0.6802(10) 0.8085(5) 0.043(3) Uani d . . 1
C C30 0.2871(9) 0.6468(11) 0.7614(5) 0.060(4) Uani d . . 1
H H30 0.2576 0.7056 0.7428 0.072 Uiso calc U R 1
C C31 0.2101(8) 0.6048(10) 0.7966(6) 0.053(3) Uani d . . 1
H H31A 0.159 0.5823 0.765 0.08 Uiso calc U . 1
H H31B 0.1836 0.6514 0.8253 0.08 Uiso calc U . 1
H H31C 0.2361 0.5524 0.8231 0.08 Uiso calc U . 1
C C32 0.3207(11) 0.6002(15) 0.7054(7) 0.081(5) Uani d . . 1
H H32A 0.3435 0.5378 0.7182 0.122 Uiso calc U . 1
H H32B 0.3737 0.6359 0.6886 0.122 Uiso calc U . 1
H H32C 0.2679 0.5951 0.6712 0.122 Uiso calc U . 1

loop_
_atom_site_aniso_label
_atom_site_aniso_U_11
_atom_site_aniso_U_22
_atom_site_aniso_U_33
_atom_site_aniso_U_12
_atom_site_aniso_U_13
_atom_site_aniso_U_23
Hf1 0.0246(2) 0.02493(15) 0.01555(18) 0.00117(14) -0.00122(13) -0.00317(14)
Hf2 0.0242(2) 0.02406(15) 0.01517(18) 0.00009(15) 0.00004(13) -0.00239(14)
O1 0.057(7) 0.101(8) 0.045(6) 0.005(5) 0.009(5) 0.040(5)
O2 0.061(7) 0.068(6) 0.042(6) 0.002(5) -0.029(5) 0.009(4)
O3 0.042(4) 0.055(5) 0.057(5) -0.015(4) 0.022(4) -0.034(4)
O4 0.027(4) 0.047(4) 0.050(5) 0.004(3) -0.007(3) -0.027(4)
O5 0.035(4) 0.032(3) 0.022(4) 0.006(3) -0.001(3) 0.002(3)
O6 0.029(4) 0.037(3) 0.020(3) -0.001(3) 0.001(3) -0.005(3)
O7 0.042(4) 0.021(3) 0.022(3) 0.007(3) 0.000(3) -0.006(2)
O8 0.028(4) 0.037(3) 0.034(4) -0.004(3) 0.000(3) -0.017(3)
O9 0.039(4) 0.026(3) 0.022(3) -0.002(3) 0.003(3) 0.003(2)
O10 0.029(4) 0.045(4) 0.023(4) -0.001(3) 0.005(3) 0.003(3)
O11 0.026(4) 0.034(4) 0.021(4) -0.006(3) -0.001(3) 0.000(3)
O12 0.047(4) 0.026(3) 0.020(3) 0.006(3) 0.000(3) 0.001(3)
O13 0.043(4) 0.036(4) 0.031(4) 0.010(3) 0.019(3) 0.008(3)
O14 0.046(4) 0.031(3) 0.039(4) 0.008(3) 0.017(3) 0.002(3)
O15 0.064(6) 0.058(6) 0.031(5) -0.017(4) -0.021(4) 0.009(4)
O16 0.061(6) 0.054(5) 0.054(5) -0.010(4) 0.002(4) -0.031(4)
C1 0.064(8) 0.035(5) 0.030(6) 0.011(5) 0.022(6) 0.001(4)
C2 0.130(9) 0.114(8) 0.030(4) 0.060(7) 0.016(5) 0.018(5)
C3 0.130(9) 0.114(8) 0.030(4) 0.060(7) 0.016(5) 0.018(5)
C4 0.130(9) 0.114(8) 0.030(4) 0.060(7) 0.016(5) 0.018(5)
C5 0.035(5) 0.033(5) 0.016(4) 0.000(4) -0.004(4) -0.007(4)
C6 0.030(5) 0.040(5) 0.030(5) 0.004(4) -0.002(4) -0.012(4)
C7 0.058(7) 0.058(7) 0.033(6) 0.008(6) 0.007(5) -0.024(5)
C8 0.094(11) 0.034(6) 0.057(7) -0.002(6) -0.002(7) -0.007(6)
C9 0.025(5) 0.029(4) 0.019(4) 0.002(3) 0.000(3) -0.001(3)
C10 0.034(5) 0.025(4) 0.029(5) 0.008(4) 0.000(4) -0.003(4)
C11 0.051(7) 0.039(6) 0.059(8) -0.010(5) 0.005(5) 0.012(5)
C12 0.035(6) 0.047(6) 0.039(6) 0.012(5) 0.002(4) 0.003(5)
C13 0.028(5) 0.023(4) 0.023(5) 0.003(4) -0.009(4) -0.011(4)
C14 0.044(5) 0.093(6) 0.072(5) -0.017(4) 0.005(4) -0.007(5)
C15 0.044(5) 0.093(6) 0.072(5) -0.017(4) 0.005(4) -0.007(5)
C16 0.044(5) 0.093(6) 0.072(5) -0.017(4) 0.005(4) -0.007(5)
C17 0.019(5) 0.026(4) 0.028(5) -0.002(3) 0.000(4) 0.000(4)
C18 0.038(6) 0.021(4) 0.029(5) 0.003(4) 0.001(4) -0.001(4)
C19 0.046(7) 0.041(5) 0.069(9) -0.007(5) -0.002(6) 0.017(6)
C20 0.033(6) 0.042(5) 0.044(6) 0.005(4) 0.000(4) 0.004(5)
C21 0.028(5) 0.023(4) 0.020(5) 0.001(3) 0.001(4) 0.000(3)
C22 0.034(4) 0.064(4) 0.050(4) -0.009(3) 0.000(3) -0.008(3)
C23 0.034(4) 0.064(4) 0.050(4) -0.009(3) 0.000(3) -0.008(3)
C24 0.034(4) 0.064(4) 0.050(4) -0.009(3) 0.000(3) -0.008(3)
C25 0.036(5) 0.033(5) 0.018(5) -0.003(4) 0.003(4) -0.003(4)
C26 0.033(6) 0.039(5) 0.027(5) 0.001(4) 0.010(4) -0.009(4)
C27 0.044(8) 0.047(6) 0.056(6) -0.002(5) 0.023(6) -0.001(5)
C28 0.057(7) 0.049(6) 0.030(5) -0.007(5) 0.015(5) -0.019(5)
C29 0.037(6) 0.077(8) 0.016(5) 0.002(6) -0.002(4) 0.000(5)
C30 0.048(7) 0.105(11) 0.027(6) -0.024(7) -0.001(5) -0.011(6)
C31 0.034(7) 0.083(9) 0.041(6) -0.002(6) -0.006(5) -0.006(6)
C32 0.054(9) 0.144(16) 0.043(8) -0.005(9) -0.008(6) -0.037(9)

loop_
_atom_type_symbol
_atom_type_description
_atom_type_scat_dispersion_real
_atom_type_scat_dispersion_imag
_atom_type_scat_source
C C 0.0033 0.0016 'International Tables Vol C Tables 4.2.6.8 and 6.1.1.4'
H H 0.0000 0.0000 'International Tables Vol C Tables 4.2.6.8 and 6.1.1.4'
O O 0.0106 0.0060 'International Tables Vol C Tables 4.2.6.8 and 6.1.1.4'
Hf Hf -0.5830 6.1852 'International Tables Vol C Tables 4.2.6.8 and 6.1.1.4'

loop_
_geom_angle_atom_site_label_1
_geom_angle_atom_site_label_2
_geom_angle_atom_site_label_3
_geom_angle
O7 Hf1 O5 106.9(2)
O7 Hf1 O6 78.0(3)
O5 Hf1 O6 77.9(3)
O7 Hf1 O8 77.6(3)
O5 Hf1 O8 77.8(3)
O6 Hf1 O8 138.5(2)
O7 Hf1 O4 149.5(3)
O5 Hf1 O4 82.6(3)
O6 Hf1 O4 75.8(3)
O8 Hf1 O4 132.9(3)
O7 Hf1 O1 83.8(4)
O5 Hf1 O1 149.1(3)
O6 Hf1 O1 133.1(3)
O8 Hf1 O1 76.4(4)
O4 Hf1 O1 103.0(4)
O7 Hf1 O3 150.7(3)
O5 Hf1 O3 81.5(3)
O6 Hf1 O3 131.2(3)
O8 Hf1 O3 76.9(3)
O4 Hf1 O3 57.9(3)
O1 Hf1 O3 76.3(4)
O7 Hf1 O2 81.8(3)
O5 Hf1 O2 152.5(3)
O6 Hf1 O2 78.6(3)
O8 Hf1 O2 129.7(3)
O4 Hf1 O2 78.0(3)
O1 Hf1 O2 56.0(4)
O3 Hf1 O2 103.9(4)
O7 Hf1 C5 172.5(3)
O5 Hf1 C5 80.6(3)
O6 Hf1 C5 103.7(3)
O8 Hf1 C5 104.8(3)
O4 Hf1 C5 29.1(3)
O1 Hf1 C5 89.8(4)
O3 Hf1 C5 28.8(3)
O2 Hf1 C5 91.4(3)
O7 Hf1 C1 81.9(3)
O5 Hf1 C1 170.8(3)
O6 Hf1 C1 106.9(3)
O8 Hf1 C1 102.2(4)
O4 Hf1 C1 91.0(3)
O1 Hf1 C1 27.0(4)
O3 Hf1 C1 89.5(3)
O2 Hf1 C1 29.0(4)
C5 Hf1 C1 90.6(3)
O11 Hf2 O10 107.4(3)
O11 Hf2 O12 77.3(3)
O10 Hf2 O12 78.1(3)
O11 Hf2 O9 78.3(3)
O10 Hf2 O9 77.0(3)
O12 Hf2 O9 137.8(2)
O11 Hf2 O16 152.1(3)
O10 Hf2 O16 85.0(3)
O12 Hf2 O16 130.4(3)
O9 Hf2 O16 80.4(3)
O11 Hf2 O13 84.7(3)
O10 Hf2 O13 150.4(3)
O12 Hf2 O13 78.5(2)
O9 Hf2 O13 132.5(3)
O16 Hf2 O13 96.7(3)
O11 Hf2 O14 79.0(3)
O10 Hf2 O14 149.5(3)
O12 Hf2 O14 131.9(3)
O9 Hf2 O14 75.3(3)
O16 Hf2 O14 78.2(3)
O13 Hf2 O14 58.0(3)
O11 Hf2 O15 148.4(3)
O10 Hf2 O15 79.3(3)
O12 Hf2 O15 73.9(3)
O9 Hf2 O15 132.7(3)
O16 Hf2 O15 57.1(3)
O13 Hf2 O15 77.1(3)
O14 Hf2 O15 111.2(3)
O11 Hf2 C29 171.9(3)
O10 Hf2 C29 80.0(3)
O12 Hf2 C29 101.5(3)
O9 Hf2 C29 107.1(4)
O16 Hf2 C29 29.1(4)
O13 Hf2 C29 87.2(3)
O14 Hf2 C29 96.3(3)
O15 Hf2 C29 28.0(4)
O11 Hf2 C25 80.1(3)
O10 Hf2 C25 172.4(3)
O12 Hf2 C25 105.2(3)
O9 Hf2 C25 103.9(3)
O16 Hf2 C25 87.7(3)
O13 Hf2 C25 29.0(3)
O14 Hf2 C25 29.1(3)
O15 Hf2 C25 95.0(3)
C29 Hf2 C25 92.6(3)
C1 O1 Hf1 96.1(8)
C1 O2 Hf1 92.5(8)
C5 O3 Hf1 93.0(6)
C5 O4 Hf1 93.5(5)
C9 O5 Hf1 158.4(6)
C13 O6 Hf1 130.3(6)
C17 O7 Hf1 165.0(6)
C21 O8 Hf1 129.6(6)
C17 O9 Hf2 128.1(6)
C21 O10 Hf2 160.9(7)
C13 O11 Hf2 161.3(7)
C9 O12 Hf2 134.0(6)
C25 O13 Hf2 94.2(6)
C25 O14 Hf2 92.6(6)
C29 O15 Hf2 92.6(7)
C29 O16 Hf2 93.4(7)
O1 C1 O2 115.3(10)
O1 C1 C2 121.5(13)
O2 C1 C2 123.2(13)
O1 C1 Hf1 56.9(6)
O2 C1 Hf1 58.4(6)
C2 C1 Hf1 178.2(10)
C3 C2 C4 116.3(15)
C3 C2 C1 116.8(14)
C4 C2 C1 108.3(13)
C3 C2 H2 104.6
C4 C2 H2 104.6
C1 C2 H2 104.6
C2 C3 H3A 109.5
C2 C3 H3B 109.5
H3A C3 H3B 109.5
C2 C3 H3C 109.5
H3A C3 H3C 109.5
H3B C3 H3C 109.5
C2 C4 H4A 109.5
C2 C4 H4B 109.5
H4A C4 H4B 109.5
C2 C4 H4C 109.5
H4A C4 H4C 109.5
H4B C4 H4C 109.5
O3 C5 O4 115.6(8)
O3 C5 C6 123.6(9)
O4 C5 C6 120.8(8)
O3 C5 Hf1 58.2(5)
O4 C5 Hf1 57.4(5)
C6 C5 Hf1 177.6(7)
C5 C6 C7 111.8(8)
C5 C6 C8 109.0(8)
C7 C6 C8 110.5(9)
C5 C6 H6 108.5
C7 C6 H6 108.5
C8 C6 H6 108.5
C6 C7 H7A 109.5
C6 C7 H7B 109.5
H7A C7 H7B 109.5
C6 C7 H7C 109.5
H7A C7 H7C 109.5
H7B C7 H7C 109.5
C6 C8 H8A 109.5
C6 C8 H8B 109.5
H8A C8 H8B 109.5
C6 C8 H8C 109.5
H8A C8 H8C 109.5
H8B C8 H8C 109.5
O12 C9 O5 123.9(8)
O12 C9 C10 116.8(8)
O5 C9 C10 119.3(8)
C9 C10 C11 110.7(8)
C9 C10 C12 107.7(8)
C11 C10 C12 111.0(8)
C9 C10 H10 109.2
C11 C10 H10 109.2
C12 C10 H10 109.2
C10 C11 H11A 109.5
C10 C11 H11B 109.5
H11A C11 H11B 109.5
C10 C11 H11C 109.5
H11A C11 H11C 109.5
H11B C11 H11C 109.5
C10 C12 H12A 109.5
C10 C12 H12B 109.5
H12A C12 H12B 109.5
C10 C12 H12C 109.5
H12A C12 H12C 109.5
H12B C12 H12C 109.5
O6 C13 O11 125.2(9)
O6 C13 C14 117.1(9)
O11 C13 C14 117.7(10)
C13 C14 C15 104.8(12)
C13 C14 C16 108.3(11)
C15 C14 C16 130.2(14)
C13 C14 H14 103.6
C15 C14 H14 103.6
C16 C14 H14 103.6
C14 C15 H15A 109.5
C14 C15 H15B 109.5
H15A C15 H15B 109.5
C14 C15 H15C 109.5
H15A C15 H15C 109.5
H15B C15 H15C 109.5
C14 C16 H16A 109.5
C14 C16 H16B 109.5
H16A C16 H16B 109.5
C14 C16 H16C 109.5
H16A C16 H16C 109.5
H16B C16 H16C 109.5
O7 C17 O9 124.2(8)
O7 C17 C18 117.6(8)
O9 C17 C18 118.2(8)
C17 C18 C20 109.4(8)
C17 C18 C19 110.4(8)
C20 C18 C19 110.0(9)
C17 C18 H18 109.0
C20 C18 H18 109.0
C19 C18 H18 109.0
C18 C19 H19A 109.5
C18 C19 H19B 109.5
H19A C19 H19B 109.5
C18 C19 H19C 109.5
H19A C19 H19C 109.5
H19B C19 H19C 109.5
C18 C20 H20A 109.5
C18 C20 H20B 109.5
H20A C20 H20B 109.5
C18 C20 H20C 109.5
H20A C20 H20C 109.5
H20B C20 H20C 109.5
O8 C21 O10 125.7(9)
O8 C21 C22 116.8(9)
O10 C21 C22 117.5(9)
C23 C22 C24 104.8(10)
C23 C22 C21 107.2(10)
C24 C22 C21 111.5(10)
C23 C22 H22 111.0
C24 C22 H22 111.0
C21 C22 H22 111.0
C22 C23 H23A 109.5
C22 C23 H23B 109.5
H23A C23 H23B 109.5
C22 C23 H23C 109.5
H23A C23 H23C 109.5
H23B C23 H23C 109.5
C22 C24 H24A 109.5
C22 C24 H24B 109.5
H24A C24 H24B 109.5
C22 C24 H24C 109.5
H24A C24 H24C 109.5
H24B C24 H24C 109.5
O13 C25 O14 115.1(9)
O13 C25 C26 122.9(9)
O14 C25 C26 121.9(9)
O13 C25 Hf2 56.9(5)
O14 C25 Hf2 58.3(5)
C26 C25 Hf2 179.5(7)
C25 C26 C27 112.2(8)
C25 C26 C28 106.9(8)
C27 C26 C28 113.4(9)
C25 C26 H26 108.0
C27 C26 H26 108.0
C28 C26 H26 108.0
C26 C27 H27A 109.5
C26 C27 H27B 109.5
H27A C27 H27B 109.5
C26 C27 H27C 109.5
H27A C27 H27C 109.5
H27B C27 H27C 109.5
C26 C28 H28A 109.5
C26 C28 H28B 109.5
H28A C28 H28B 109.5
C26 C28 H28C 109.5
H28A C28 H28C 109.5
H28B C28 H28C 109.5
O15 C29 O16 116.8(10)
O15 C29 C30 122.6(12)
O16 C29 C30 120.6(13)
O15 C29 Hf2 59.5(6)
O16 C29 Hf2 57.4(5)
C30 C29 Hf2 175.1(8)
C32 C30 C31 119.6(13)
C32 C30 C29 113.2(11)
C31 C30 C29 110.5(9)
C32 C30 H30 103.9
C31 C30 H30 103.9
C29 C30 H30 103.9
C30 C31 H31A 109.5
C30 C31 H31B 109.5
H31A C31 H31B 109.5
C30 C31 H31C 109.5
H31A C31 H31C 109.5
H31B C31 H31C 109.5
C30 C32 H32A 109.5
C30 C32 H32B 109.5
H32A C32 H32B 109.5
C30 C32 H32C 109.5
H32A C32 H32C 109.5
H32B C32 H32C 109.5

loop_
_geom_bond_atom_site_label_1
_geom_bond_atom_site_label_2
_geom_bond_distance
Hf1 O7 2.111(5)
Hf1 O5 2.119(6)
Hf1 O6 2.163(6)
Hf1 O8 2.167(7)
Hf1 O4 2.203(7)
Hf1 O1 2.211(9)
Hf1 O3 2.222(7)
Hf1 O2 2.239(9)
Hf1 C5 2.611(9)
Hf1 C1 2.625(11)
Hf2 O11 2.123(7)
Hf2 O10 2.128(7)
Hf2 O12 2.135(6)
Hf2 O9 2.163(6)
Hf2 O16 2.195(8)
Hf2 O13 2.196(7)
Hf2 O14 2.229(7)
Hf2 O15 2.241(10)
Hf2 C29 2.599(11)
Hf2 C25 2.616(10)
O1 C1 1.198(15)
O2 C1 1.276(16)
O3 C5 1.260(12)
O4 C5 1.273(12)
O5 C9 1.267(10)
O6 C13 1.248(11)
O7 C17 1.260(11)
O8 C21 1.251(12)
O9 C17 1.263(11)
O10 C21 1.267(12)
O11 C13 1.276(11)
O12 C9 1.262(10)
O13 C25 1.270(12)
O14 C25 1.273(11)
O15 C29 1.221(16)
O16 C29 1.268(15)
C1 C2 1.499(17)
C2 C3 1.39(2)
C2 C4 1.50(2)
C2 H2 1.0
C3 H3A 0.98
C3 H3B 0.98
C3 H3C 0.98
C4 H4A 0.98
C4 H4B 0.98
C4 H4C 0.98
C5 C6 1.497(12)
C6 C7 1.513(15)
C6 C8 1.515(16)
C6 H6 1.0
C7 H7A 0.98
C7 H7B 0.98
C7 H7C 0.98
C8 H8A 0.98
C8 H8B 0.98
C8 H8C 0.98
C9 C10 1.510(12)
C10 C11 1.527(14)
C10 C12 1.549(15)
C10 H10 1.0
C11 H11A 0.98
C11 H11B 0.98
C11 H11C 0.98
C12 H12A 0.98
C12 H12B 0.98
C12 H12C 0.98
C13 C14 1.515(17)
C14 C15 1.55(2)
C14 C16 1.55(2)
C14 H14 1.0
C15 H15A 0.98
C15 H15B 0.98
C15 H15C 0.98
C16 H16A 0.98
C16 H16B 0.98
C16 H16C 0.98
C17 C18 1.500(12)
C18 C20 1.521(15)
C18 C19 1.526(15)
C18 H18 1.0
C19 H19A 0.98
C19 H19B 0.98
C19 H19C 0.98
C20 H20A 0.98
C20 H20B 0.98
C20 H20C 0.98
C21 C22 1.524(15)
C22 C23 1.504(18)
C22 C24 1.521(18)
C22 H22 1.0
C23 H23A 0.98
C23 H23B 0.98
C23 H23C 0.98
C24 H24A 0.98
C24 H24B 0.98
C24 H24C 0.98
C25 C26 1.493(13)
C26 C27 1.516(15)
C26 C28 1.523(14)
C26 H26 1.0
C27 H27A 0.98
C27 H27B 0.98
C27 H27C 0.98
C28 H28A 0.98
C28 H28B 0.98
C28 H28C 0.98
C29 C30 1.495(15)
C30 C32 1.433(18)
C30 C31 1.463(17)
C30 H30 1.0
C31 H31A 0.98
C31 H31B 0.98
C31 H31C 0.98
C32 H32A 0.98
C32 H32B 0.98
C32 H32C 0.98

loop_
_geom_torsion_atom_site_label_1
_geom_torsion_atom_site_label_2
_geom_torsion_atom_site_label_3
_geom_torsion_atom_site_label_4
_geom_torsion
Hf1 O1 C1 O2 -0.1(12)
Hf1 O1 C1 C2 179.2(11)
Hf1 O2 C1 O1 0.1(11)
Hf1 O2 C1 C2 -179.2(11)
O1 C1 C2 C3 149.6(17)
O2 C1 C2 C3 -31.(2)
O1 C1 C2 C4 -77.(2)
O2 C1 C2 C4 102.6(18)
Hf1 O3 C5 O4 -1.1(9)
Hf1 O3 C5 C6 178.2(8)
Hf1 O4 C5 O3 1.1(9)
Hf1 O4 C5 C6 -178.2(8)
O3 C5 C6 C7 19.1(14)
O4 C5 C6 C7 -161.6(9)
O3 C5 C6 C8 -103.3(12)
O4 C5 C6 C8 76.0(12)
Hf2 O12 C9 O5 6.4(14)
Hf2 O12 C9 C10 -172.3(6)
Hf1 O5 C9 O12 -19.(2)
Hf1 O5 C9 C10 159.9(13)
O12 C9 C10 C11 -55.4(12)
O5 C9 C10 C11 125.7(10)
O12 C9 C10 C12 66.0(11)
O5 C9 C10 C12 -112.8(9)
Hf1 O6 C13 O11 -7.4(14)
Hf1 O6 C13 C14 172.8(9)
Hf2 O11 C13 O6 7.(3)
Hf2 O11 C13 C14 -173.1(16)
O6 C13 C14 C15 78.9(14)
O11 C13 C14 C15 -100.9(13)
O6 C13 C14 C16 -138.9(11)
O11 C13 C14 C16 41.3(16)
Hf1 O7 C17 O9 -20.(3)
Hf1 O7 C17 C18 160.(2)
Hf2 O9 C17 O7 3.9(13)
Hf2 O9 C17 C18 -176.4(6)
O7 C17 C18 C20 -62.9(11)
O9 C17 C18 C20 117.4(9)
O7 C17 C18 C19 58.3(12)
O9 C17 C18 C19 -121.4(9)
Hf1 O8 C21 O10 -10.7(14)
Hf1 O8 C21 C22 170.1(7)
Hf2 O10 C21 O8 0.(3)
Hf2 O10 C21 C22 179.1(16)
O8 C21 C22 C23 67.8(12)
O10 C21 C22 C23 -111.5(11)
O8 C21 C22 C24 -46.4(13)
O10 C21 C22 C24 134.3(10)
Hf2 O13 C25 O14 2.0(9)
Hf2 O13 C25 C26 179.4(8)
Hf2 O14 C25 O13 -2.0(9)
Hf2 O14 C25 C26 -179.4(8)
O13 C25 C26 C27 25.5(14)
O14 C25 C26 C27 -157.3(10)
O13 C25 C26 C28 -99.5(11)
O14 C25 C26 C28 77.7(12)
Hf2 O15 C29 O16 -3.4(10)
Hf2 O15 C29 C30 174.8(9)
Hf2 O16 C29 O15 3.5(11)
Hf2 O16 C29 C30 -174.8(8)
O15 C29 C30 C32 122.8(15)
O16 C29 C30 C32 -59.0(17)
O15 C29 C30 C31 -100.0(15)
O16 C29 C30 C31 78.2(15)
